data_7047057
loop_
_publ_author_name
'Chen, Kitty Y.'
'Schauer, Phil A.'
'Patrick, Brian O.'
'Berlinguette, Curtis P.'

_publ_section_title
;
 Correlating cobalt redox couples to photovoltage in the dye-sensitized
 solar cell.
;
_journal_issue 34
_journal_name_full 'Dalton transactions (Cambridge, England : 2003)'
_journal_page_first 11942
_journal_page_last 11952
_journal_paper_doi 10.1039/c8dt01921e
_journal_volume 47
_journal_year 2018
_chemical_formula_moiety 'C48 H66 Co N12, 2(F6 P), 2.85(C2 H3 N)'
_chemical_formula_sum 'C53.71 H74.56 Co F12 N14.86 P2'
_chemical_formula_weight 1277.17
_space_group_crystal_system monoclinic
_space_group_IT_number 14
_space_group_name_Hall '-P 2yn'
_space_group_name_H-M_alt 'P 1 21/n 1'
_symmetry_space_group_name_Hall '-P 2yn'
_symmetry_space_group_name_H-M 'P 1 21/n 1'
_atom_sites_solution_hydrogens mixed
_atom_sites_solution_primary dual
_audit_creation_date 2018-06-09
_audit_creation_method
;
Olex2 1.2
(compiled 2018.05.29 svn.r3508 for OlexSys, GUI svn.r5506)
;
_audit_update_record
;
2018-07-04 deposited with the CCDC.
2018-07-05 downloaded from the CCDC.
;
_cell_angle_alpha 90
_cell_angle_beta 99.857(5)
_cell_angle_gamma 90
_cell_formula_units_Z 4
_cell_length_a 10.9787(11)
_cell_length_b 21.384(3)
_cell_length_c 28.322(3)
_cell_measurement_reflns_used 9968
_cell_measurement_temperature 100(2)
_cell_measurement_theta_max 25.34
_cell_measurement_theta_min 2.34
_cell_volume 6551.0(13)
_computing_cell_refinement 'SAINT V8.38A (?, 2016)'
_computing_data_collection 'APEX3 V.2017.3 (Bruker AXS, 2017)'
_computing_data_reduction 'SAINT V8.38A (?, 2016)'
_computing_molecular_graphics 'Olex2 (Dolomanov et al., 2009)'
_computing_publication_material 'Olex2 (Dolomanov et al., 2009)'
_computing_structure_refinement 'XL (Sheldrick, 2008)'
_computing_structure_solution 'XT (Sheldrick, 2015)'
_diffrn_ambient_temperature 100(2)
_diffrn_detector 'Bruker APEX2 area detector'
_diffrn_detector_area_resol_mean 7.9
_diffrn_detector_type 'CCD area detector'
_diffrn_measured_fraction_theta_full 0.999
_diffrn_measured_fraction_theta_max 0.993
_diffrn_measurement_device 'Bruker-Nonius Kappa diffractometer'
_diffrn_measurement_device_type 'Bruker APEX II area detector'
_diffrn_measurement_method '\w and \f scans'
_diffrn_radiation_monochromator 'mirror optics'
_diffrn_radiation_probe x-ray
_diffrn_radiation_type MoK\a
_diffrn_radiation_wavelength 0.71073
_diffrn_reflns_av_R_equivalents 0.0398
_diffrn_reflns_av_unetI/netI 0.0386
_diffrn_reflns_Laue_measured_fraction_full 0.999
_diffrn_reflns_Laue_measured_fraction_max 0.993
_diffrn_reflns_limit_h_max 13
_diffrn_reflns_limit_h_min -12
_diffrn_reflns_limit_k_max 25
_diffrn_reflns_limit_k_min -25
_diffrn_reflns_limit_l_max 34
_diffrn_reflns_limit_l_min -34
_diffrn_reflns_number 52651
_diffrn_reflns_point_group_measured_fraction_full 0.999
_diffrn_reflns_point_group_measured_fraction_max 0.993
_diffrn_reflns_theta_full 25.242
_diffrn_reflns_theta_max 25.351
_diffrn_reflns_theta_min 2.040
_diffrn_source 'microfocus sealed X-ray tube'
_diffrn_source_type 'Incoatec I\ms'
_diffrn_standards_number 0
_exptl_absorpt_coefficient_mu 0.391
_exptl_absorpt_correction_T_max 0.943
_exptl_absorpt_correction_T_min 0.859
_exptl_absorpt_correction_type multi-scan
_exptl_absorpt_process_details
'SADABS-2016/2 (Bruker,2016/2) was used for absorption correction. wR2(int) was 0.0824 before and 0.0478 after correction. The Ratio of minimum to maximum transmission is 0.9110. The \l/2 correction factor is Not present.'
_exptl_crystal_colour orange
_exptl_crystal_colour_primary orange
_exptl_crystal_density_diffrn 1.295
_exptl_crystal_description tablet
_exptl_crystal_F_000 2663
_exptl_crystal_size_max 0.17
_exptl_crystal_size_mid 0.16
_exptl_crystal_size_min 0.15
_refine_diff_density_max 0.347
_refine_diff_density_min -0.456
_refine_diff_density_rms 0.058
_refine_ls_extinction_method none
_refine_ls_goodness_of_fit_ref 1.199
_refine_ls_hydrogen_treatment constr
_refine_ls_matrix_type full
_refine_ls_number_parameters 933
_refine_ls_number_reflns 11914
_refine_ls_number_restraints 557
_refine_ls_restrained_S_all 1.194
_refine_ls_R_factor_all 0.0764
_refine_ls_R_factor_gt 0.0588
_refine_ls_shift/su_max 0.001
_refine_ls_shift/su_mean 0.000
_refine_ls_structure_factor_coef Fsqd
_refine_ls_weighting_details 'w=1/[\s^2^(Fo^2^)+(0.0064P)^2^+12.7677P] where P=(Fo^2^+2Fc^2^)/3'
_refine_ls_weighting_scheme calc
_refine_ls_wR_factor_gt 0.1145
_refine_ls_wR_factor_ref 0.1201
_reflns_Friedel_coverage 0.000
_reflns_number_gt 9487
_reflns_number_total 11914
_reflns_threshold_expression 'I > 2\s(I)'
_cod_data_source_file c8dt01921e2.cif
_cod_data_source_block cb016
_cod_depositor_comments 'Adding full bibliography for 7047057.cif.'
_cod_original_cell_volume 6551.1(13)
_cod_database_code 7047057
_shelx_shelxl_version_number 2017/1
_shelx_space_group_comment
;
The symmetry employed for this shelxl refinement is uniquely defined
by the following loop, which should always be used as a source of
symmetry information in preference to the above space-group names.
They are only intended as comments.
;
_shelx_estimated_absorpt_t_max 0.944
_shelx_estimated_absorpt_t_min 0.937
_olex2_refinement_description
;
1. Fixed Uiso
 At 1.2 times of:
  All C(H) groups
 At 1.5 times of:
  All C(H,H,H) groups
2. Restrained distances
 C37-C37A
 -0.5 with sigma of 0.01
 C37-C14 \\sim C40-C37 \\sim C39-C37 \\sim C38A-C37A \\sim C38-C37 \\sim
C37A-C40A
 with sigma of 0.01
 C38-C39 \\sim C39-C40 \\sim C40-C38 \\sim C38A-C39A \\sim C39A-C40A \\sim
C40A-C38A
 with sigma of 0.01
 P2-F11 \\sim P2-F10 \\sim P2-F8 \\sim P2-F9 \\sim P2-F7 \\sim P2-F12
 with sigma of 0.01
 N13-C49 \\sim N16-C55
 with sigma of 0.01
 C50-C49 \\sim C56-C55
 with sigma of 0.01
3. Uiso/Uaniso restraints and constraints
C54A \\sim N15A \\sim C53A \\sim C54 \\sim N15 \\sim C53 \\sim N14 \\sim C51
\\sim C52 \\sim C51A \\sim N14A \\sim C52A: within 1.7A with sigma of 0.04 and
sigma for terminal atoms of 0.08
C37 \\sim C37A \\sim C38 \\sim C38A \\sim C39 \\sim C39A \\sim C40 \\sim C40A:
within 1.7A with sigma of 0.04 and sigma for terminal atoms of 0.08
C56 \\sim C55 \\sim N16: within 2A with sigma of 0.04 and sigma for terminal
atoms of 0.08
F8 \\sim P2 \\sim F10A \\sim F8A \\sim F12A \\sim F7A \\sim F12 \\sim F10 \\sim
F9 \\sim F11 \\sim F7: within 2A with sigma of 0.04 and sigma for terminal
atoms of 0.08
Uanis(C55) \\sim Ueq: with sigma of 0.01 and sigma for terminal atoms of 0.02
4. Rigid body (RIGU) restrains
 C54A, N15A, C53A, C54, N15, C53, N14, C51, C52, C51A, N14A, C52A
 with sigma for 1-2 distances of 0.004 and sigma for 1-3 distances of 0.004
 C37, C37A, C38, C38A, C39, C39A, C40, C40A
 with sigma for 1-2 distances of 0.01 and sigma for 1-3 distances of 0.01
 C56, C55, N16
 with sigma for 1-2 distances of 0.004 and sigma for 1-3 distances of 0.004
 F8, P2, F10A, F8A, F12A, F7A, F12, F10, F9, F11, F7
 with sigma for 1-2 distances of 0.004 and sigma for 1-3 distances of 0.004
5. Others
 Sof(N14)=Sof(C51)=Sof(C52)=Sof(H52A)=Sof(H52B)=Sof(H52C)=FVAR(1)
 Sof(N15)=Sof(C53)=Sof(C54)=Sof(H54A)=Sof(H54B)=Sof(H54C)=FVAR(2)
 Sof(C37A)=Sof(C38A)=Sof(H38D)=Sof(H38E)=Sof(H38F)=Sof(C39A)=Sof(H39D)=
 Sof(H39E)=Sof(H39F)=Sof(C40A)=Sof(H40D)=Sof(H40E)=Sof(H40F)=1-FVAR(3)
 Sof(C37)=Sof(C38)=Sof(H38A)=Sof(H38B)=Sof(H38C)=Sof(C39)=Sof(H39A)=Sof(H39B)=
 Sof(H39C)=Sof(C40)=Sof(H40A)=Sof(H40B)=Sof(H40C)=FVAR(3)
 Sof(F7A)=Sof(F8A)=Sof(F10A)=Sof(F12A)=1-FVAR(4)
 Sof(F7)=Sof(F8)=Sof(F10)=Sof(F12)=FVAR(4)
 Sof(N14A)=Sof(C51A)=Sof(C52A)=Sof(H52D)=Sof(H52E)=Sof(H52F)=FVAR(5)
 Sof(C55)=Sof(N16)=Sof(C56)=Sof(H56A)=Sof(H56B)=Sof(H56C)=FVAR(6)
 Sof(N15A)=Sof(C53A)=Sof(C54A)=Sof(H54D)=Sof(H54E)=Sof(H54F)=FVAR(7)
 Fixed X: H52A(0.67843) H52B(0.685061) H52C(0.592509)
 Fixed Y: H52A(0.31684) H52B(0.24972) H52C(0.261001)
 Fixed Z: H52A(0.09285) H52B(0.06844) H52C(0.10555)
6.a Free rotating group:
 N14A(C51A,C52A,H52D,H52E,H52F), N15(C53,C54), N15A(C53A,C54A)
6.b Aromatic/amide H refined with riding coordinates:
 C1(H1), C2(H2), C7(H7), C8(H8), C9(H9), C10(H10), C15(H15), C16(H16),
 C17(H17), C18(H18), C23(H23), C24(H24)
6.c Idealised Me refined as rotating group:
 C26(H26A,H26B,H26C), C27(H27A,H27B,H27C), C28(H28A,H28B,H28C), C30(H30A,H30B,
 H30C), C31(H31A,H31B,H31C), C32(H32A,H32B,H32C), C34(H34A,H34B,H34C), C35(H35A,
 H35B,H35C), C36(H36A,H36B,H36C), C38(H38A,H38B,H38C), C38A(H38D,H38E,H38F),
 C39(H39A,H39B,H39C), C39A(H39D,H39E,H39F), C40(H40A,H40B,H40C), C40A(H40D,H40E,
 H40F), C42(H42A,H42B,H42C), C43(H43A,H43B,H43C), C44(H44A,H44B,H44C), C46(H46A,
 H46B,H46C), C47(H47A,H47B,H47C), C48(H48A,H48B,H48C), C50(H50A,H50B,H50C),
 C54(H54A,H54B,H54C), C54A(H54D,H54E,H54F), C56(H56A,H56B,H56C)
;
_olex2_date_sample_data_collection 2017-08-28
_olex2_date_sample_submission 2017-08-28
_olex2_diffrn_ambient_temperature_device Kryoflex
_olex2_exptl_crystal_mounting_method 'The crystal was mounted on a mylar loop in oil'
_olex2_submission_original_sample_id KC-2-088-CODTBppm
_olex2_submission_special_instructions 'No special instructions were received'

loop_
_space_group_symop_operation_xyz
'x, y, z'
'-x+1/2, y+1/2, -z+1/2'
'-x, -y, -z'
'x-1/2, -y-1/2, z-1/2'

loop_
_atom_site_label
_atom_site_type_symbol
_atom_site_fract_x
_atom_site_fract_y
_atom_site_fract_z
_atom_site_U_iso_or_equiv
_atom_site_adp_type
_atom_site_occupancy
_atom_site_site_symmetry_order
_atom_site_calc_flag
_atom_site_refinement_flags_posn
_atom_site_refinement_flags_adp
_atom_site_refinement_flags_occupancy
_atom_site_disorder_assembly
_atom_site_disorder_group
Co1 Co 0.49272(4) 0.37450(2) 0.26112(2) 0.02451(11) Uani 1 1 d . . . . .
N1 N 0.5960(2) 0.42204(12) 0.32079(10) 0.0252(6) Uani 1 1 d . . . . .
N2 N 0.4302(2) 0.33240(12) 0.32160(10) 0.0267(6) Uani 1 1 d . . . . .
N3 N 0.6456(2) 0.31326(12) 0.25512(10) 0.0242(6) Uani 1 1 d . . . . .
N4 N 0.4116(2) 0.30446(12) 0.21236(10) 0.0280(7) Uani 1 1 d . . . . .
N5 N 0.5376(2) 0.43783(13) 0.20781(10) 0.0280(6) Uani 1 1 d . . . . .
N6 N 0.3370(2) 0.43756(12) 0.24910(10) 0.0245(6) Uani 1 1 d . . . . .
N7 N 0.6240(2) 0.43167(13) 0.40589(10) 0.0283(6) Uani 1 1 d . . . . .
N8 N 0.4746(2) 0.32674(13) 0.40719(10) 0.0294(7) Uani 1 1 d . . . . .
N9 N 0.6986(2) 0.22079(12) 0.21580(10) 0.0236(6) Uani 1 1 d . . . . .
N10 N 0.4568(2) 0.21465(12) 0.16864(10) 0.0276(6) Uani 1 1 d . . . . .
N11 N 0.4535(2) 0.52069(13) 0.15538(10) 0.0282(6) Uani 1 1 d . . . . .
N12 N 0.2541(2) 0.52524(12) 0.20159(10) 0.0270(6) Uani 1 1 d . . . . .
C1 C 0.6765(3) 0.46915(15) 0.31972(13) 0.0270(7) Uani 1 1 d . . . . .
H1 H 0.697068 0.481434 0.289823 0.032 Uiso 1 1 calc R . . . .
C2 C 0.7302(3) 0.50020(15) 0.36074(12) 0.0281(8) Uani 1 1 d . . . . .
H2 H 0.785819 0.533903 0.359269 0.034 Uiso 1 1 calc R . . . .
C3 C 0.7008(3) 0.48091(15) 0.40421(12) 0.0263(7) Uani 1 1 d . . . . .
C4 C 0.5759(3) 0.40516(14) 0.36472(12) 0.0246(7) Uani 1 1 d . . . . .
C5 C 0.4883(3) 0.35095(15) 0.36546(13) 0.0258(7) Uani 1 1 d . . . . .
C6 C 0.3923(3) 0.27920(16) 0.40677(14) 0.0340(8) Uani 1 1 d . . . . .
C7 C 0.3234(3) 0.25954(17) 0.36336(14) 0.0360(9) Uani 1 1 d . . . . .
H7 H 0.262003 0.228053 0.362584 0.043 Uiso 1 1 calc R . . . .
C8 C 0.3459(3) 0.28663(15) 0.32164(14) 0.0316(8) Uani 1 1 d . . . . .
H8 H 0.300656 0.272608 0.291917 0.038 Uiso 1 1 calc R . . . .
C9 C 0.7638(3) 0.31801(16) 0.27718(12) 0.0279(8) Uani 1 1 d . . . . .
H9 H 0.786746 0.351593 0.298841 0.033 Uiso 1 1 calc R . . . .
C10 C 0.8528(3) 0.27543(15) 0.26925(12) 0.0265(7) Uani 1 1 d . . . . .
H10 H 0.936106 0.279675 0.284878 0.032 Uiso 1 1 calc R . . . .
C11 C 0.8175(3) 0.22644(15) 0.23797(12) 0.0229(7) Uani 1 1 d . . . . .
C12 C 0.6195(3) 0.26412(14) 0.22512(12) 0.0223(7) Uani 1 1 d . . . . .
C13 C 0.4875(3) 0.25992(15) 0.20021(12) 0.0241(7) Uani 1 1 d . . . . .
C14 C 0.3371(3) 0.21133(16) 0.14664(13) 0.0321(8) Uani 1 1 d D . . . .
C15 C 0.2523(3) 0.25525(17) 0.15735(15) 0.0397(10) Uani 1 1 d . . . . .
H15 H 0.168087 0.253486 0.142330 0.048 Uiso 1 1 calc R . . . .
C16 C 0.2934(3) 0.30142(17) 0.19029(14) 0.0385(9) Uani 1 1 d . . . . .
H16 H 0.236431 0.331902 0.197552 0.046 Uiso 1 1 calc R . . . .
C17 C 0.6373(3) 0.43708(17) 0.18602(14) 0.0352(9) Uani 1 1 d . . . . .
H17 H 0.701734 0.408029 0.196525 0.042 Uiso 1 1 calc R . . . .
C18 C 0.6489(3) 0.47715(17) 0.14894(14) 0.0358(9) Uani 1 1 d . . . . .
H18 H 0.720347 0.476082 0.134210 0.043 Uiso 1 1 calc R . . . .
C19 C 0.5534(3) 0.51932(16) 0.13348(13) 0.0306(8) Uani 1 1 d . . . . .
C20 C 0.4504(3) 0.48063(15) 0.19078(12) 0.0249(7) Uani 1 1 d . . . . .
C21 C 0.3388(3) 0.48180(14) 0.21507(12) 0.0237(7) Uani 1 1 d . . . . .
C22 C 0.1535(3) 0.52512(15) 0.22323(13) 0.0269(8) Uani 1 1 d . . . . .
C23 C 0.1428(3) 0.48162(15) 0.25868(13) 0.0301(8) Uani 1 1 d . . . . .
H23 H 0.072570 0.481455 0.274172 0.036 Uiso 1 1 calc R . . . .
C24 C 0.2370(3) 0.43845(16) 0.27093(13) 0.0292(8) Uani 1 1 d . . . . .
H24 H 0.231089 0.408710 0.295351 0.035 Uiso 1 1 calc R . . . .
C25 C 0.7495(3) 0.51194(17) 0.45194(13) 0.0351(8) Uani 1 1 d . . . . .
C26 C 0.8319(4) 0.56825(18) 0.44654(14) 0.0434(10) Uani 1 1 d . . . . .
H26A H 0.902714 0.554704 0.432238 0.065 Uiso 1 1 calc GR . . . .
H26B H 0.861470 0.586599 0.478129 0.065 Uiso 1 1 calc GR . . . .
H26C H 0.784284 0.599520 0.425799 0.065 Uiso 1 1 calc GR . . . .
C27 C 0.6374(4) 0.5340(3) 0.47356(19) 0.0763(17) Uani 1 1 d . . . . .
H27A H 0.591505 0.565594 0.452588 0.114 Uiso 1 1 calc GR . . . .
H27B H 0.666060 0.552192 0.505280 0.114 Uiso 1 1 calc GR . . . .
H27C H 0.583324 0.498305 0.476575 0.114 Uiso 1 1 calc GR . . . .
C28 C 0.8236(5) 0.46369(19) 0.48478(15) 0.0567(12) Uani 1 1 d . . . . .
H28A H 0.770881 0.427682 0.488514 0.085 Uiso 1 1 calc GR . . . .
H28B H 0.852941 0.482532 0.516217 0.085 Uiso 1 1 calc GR . . . .
H28C H 0.894637 0.449894 0.470695 0.085 Uiso 1 1 calc GR . . . .
C29 C 0.3831(4) 0.25002(18) 0.45512(14) 0.0402(9) Uani 1 1 d . . . . .
C30 C 0.3634(4) 0.3018(2) 0.49053(15) 0.0514(11) Uani 1 1 d . . . . .
H30A H 0.431830 0.331723 0.493351 0.077 Uiso 1 1 calc GR . . . .
H30B H 0.360537 0.283259 0.521973 0.077 Uiso 1 1 calc GR . . . .
H30C H 0.285333 0.323352 0.478884 0.077 Uiso 1 1 calc GR . . . .
C31 C 0.5061(4) 0.2169(2) 0.47340(16) 0.0525(11) Uani 1 1 d . . . . .
H31A H 0.518767 0.183462 0.451088 0.079 Uiso 1 1 calc GR . . . .
H31B H 0.504090 0.198997 0.505103 0.079 Uiso 1 1 calc GR . . . .
H31C H 0.573958 0.247125 0.475677 0.079 Uiso 1 1 calc GR . . . .
C32 C 0.2776(4) 0.2020(2) 0.45105(17) 0.0641(14) Uani 1 1 d . . . . .
H32A H 0.198620 0.222902 0.439570 0.096 Uiso 1 1 calc GR . . . .
H32B H 0.275931 0.183466 0.482573 0.096 Uiso 1 1 calc GR . . . .
H32C H 0.290958 0.169096 0.428415 0.096 Uiso 1 1 calc GR . . . .
C33 C 0.9046(3) 0.17515(15) 0.22607(13) 0.0265(7) Uani 1 1 d . . . . .
C34 C 1.0390(3) 0.18702(17) 0.25037(14) 0.0336(8) Uani 1 1 d . . . . .
H34A H 1.068048 0.226503 0.238675 0.050 Uiso 1 1 calc GR . . . .
H34B H 1.091539 0.152692 0.242760 0.050 Uiso 1 1 calc GR . . . .
H34C H 1.043065 0.189422 0.285161 0.050 Uiso 1 1 calc GR . . . .
C35 C 0.8613(3) 0.11227(15) 0.24428(14) 0.0324(8) Uani 1 1 d . . . . .
H35A H 0.863129 0.114725 0.278953 0.049 Uiso 1 1 calc GR . . . .
H35B H 0.916404 0.078747 0.237313 0.049 Uiso 1 1 calc GR . . . .
H35C H 0.776745 0.103448 0.228145 0.049 Uiso 1 1 calc GR . . . .
C36 C 0.8963(3) 0.17178(16) 0.17152(13) 0.0331(8) Uani 1 1 d . . . . .
H36A H 0.810172 0.164759 0.156429 0.050 Uiso 1 1 calc GR . . . .
H36B H 0.947641 0.137235 0.163430 0.050 Uiso 1 1 calc GR . . . .
H36C H 0.925671 0.211187 0.159833 0.050 Uiso 1 1 calc GR . . . .
C37 C 0.3118(7) 0.1630(3) 0.1057(3) 0.039(3) Uani 0.610(9) 1 d D U P A 1
C37A C 0.2963(12) 0.1554(6) 0.1160(6) 0.031(4) Uani 0.390(9) 1 d D U P A 2
C38 C 0.3468(9) 0.0992(3) 0.1285(3) 0.073(4) Uani 0.610(9) 1 d D U P A 1
H38A H 0.432628 0.100313 0.145183 0.110 Uiso 0.610(9) 1 calc GR . P A 1
H38B H 0.337954 0.067122 0.103440 0.110 Uiso 0.610(9) 1 calc GR . P A 1
H38C H 0.292047 0.089381 0.151413 0.110 Uiso 0.610(9) 1 calc GR . P A 1
C38A C 0.4086(9) 0.1275(7) 0.0980(5) 0.067(5) Uani 0.390(9) 1 d D U P A 2
H38D H 0.443231 0.158617 0.078622 0.101 Uiso 0.390(9) 1 calc GR . P A 2
H38E H 0.382985 0.090452 0.078432 0.101 Uiso 0.390(9) 1 calc GR . P A 2
H38F H 0.471340 0.115586 0.125453 0.101 Uiso 0.390(9) 1 calc GR . P A 2
C39 C 0.3930(7) 0.1768(4) 0.0678(3) 0.066(3) Uani 0.610(9) 1 d D U P A 1
H39A H 0.373644 0.218519 0.054266 0.099 Uiso 0.610(9) 1 calc GR . P A 1
H39B H 0.376827 0.145500 0.042157 0.099 Uiso 0.610(9) 1 calc GR . P A 1
H39C H 0.480375 0.175052 0.082659 0.099 Uiso 0.610(9) 1 calc GR . P A 1
C39A C 0.2042(14) 0.1805(9) 0.0737(7) 0.092(8) Uani 0.390(9) 1 d D U P A 2
H39D H 0.131446 0.197001 0.085321 0.137 Uiso 0.390(9) 1 calc GR . P A 2
H39E H 0.178951 0.146599 0.050852 0.137 Uiso 0.390(9) 1 calc GR . P A 2
H39F H 0.243087 0.213935 0.057925 0.137 Uiso 0.390(9) 1 calc GR . P A 2
C40 C 0.1754(7) 0.1619(5) 0.0812(5) 0.056(3) Uani 0.610(9) 1 d D U P A 1
H40A H 0.122734 0.154541 0.105290 0.084 Uiso 0.610(9) 1 calc GR . P A 1
H40B H 0.162922 0.128406 0.057284 0.084 Uiso 0.610(9) 1 calc GR . P A 1
H40C H 0.153811 0.202195 0.065432 0.084 Uiso 0.610(9) 1 calc GR . P A 1
C40A C 0.2351(15) 0.1049(6) 0.1425(5) 0.094(6) Uani 0.390(9) 1 d D U P A 2
H40D H 0.293017 0.091236 0.170841 0.142 Uiso 0.390(9) 1 calc GR . P A 2
H40E H 0.212332 0.069189 0.121145 0.142 Uiso 0.390(9) 1 calc GR . P A 2
H40F H 0.160658 0.122145 0.152423 0.142 Uiso 0.390(9) 1 calc GR . P A 2
C41 C 0.5507(3) 0.56519(18) 0.09229(13) 0.0348(8) Uani 1 1 d . . . . .
C42 C 0.6697(3) 0.5625(2) 0.07032(16) 0.0534(12) Uani 1 1 d . . . . .
H42A H 0.741013 0.572821 0.094941 0.080 Uiso 1 1 calc GR . . . .
H42B H 0.663923 0.592703 0.043993 0.080 Uiso 1 1 calc GR . . . .
H42C H 0.679932 0.520327 0.058060 0.080 Uiso 1 1 calc GR . . . .
C43 C 0.4391(3) 0.5479(2) 0.05326(14) 0.0479(11) Uani 1 1 d . . . . .
H43A H 0.449139 0.505040 0.042220 0.072 Uiso 1 1 calc GR . . . .
H43B H 0.434888 0.576801 0.026194 0.072 Uiso 1 1 calc GR . . . .
H43C H 0.362729 0.550794 0.066657 0.072 Uiso 1 1 calc GR . . . .
C44 C 0.5321(4) 0.63177(19) 0.11015(15) 0.0444(10) Uani 1 1 d . . . . .
H44A H 0.457360 0.633105 0.124707 0.067 Uiso 1 1 calc GR . . . .
H44B H 0.523370 0.660951 0.083096 0.067 Uiso 1 1 calc GR . . . .
H44C H 0.603806 0.643742 0.134043 0.067 Uiso 1 1 calc GR . . . .
C45 C 0.0585(3) 0.57610(16) 0.20580(14) 0.0304(8) Uani 1 1 d . . . . .
C46 C 0.0225(3) 0.57183(17) 0.15122(14) 0.0388(9) Uani 1 1 d . . . . .
H46A H 0.096481 0.576537 0.136506 0.058 Uiso 1 1 calc GR . . . .
H46B H -0.036539 0.605139 0.139744 0.058 Uiso 1 1 calc GR . . . .
H46C H -0.015660 0.531073 0.142485 0.058 Uiso 1 1 calc GR . . . .
C47 C 0.1190(3) 0.63989(15) 0.21959(15) 0.0388(9) Uani 1 1 d . . . . .
H47A H 0.143090 0.642324 0.254501 0.058 Uiso 1 1 calc GR . . . .
H47B H 0.060080 0.673364 0.208515 0.058 Uiso 1 1 calc GR . . . .
H47C H 0.192541 0.644620 0.204556 0.058 Uiso 1 1 calc GR . . . .
C48 C -0.0581(3) 0.57060(17) 0.22919(15) 0.0378(9) Uani 1 1 d . . . . .
H48A H -0.097065 0.529806 0.221397 0.057 Uiso 1 1 calc GR . . . .
H48B H -0.116439 0.603883 0.216994 0.057 Uiso 1 1 calc GR . . . .
H48C H -0.034841 0.574615 0.264041 0.057 Uiso 1 1 calc GR . . . .
P1 P -0.04765(8) 0.36979(4) 0.15018(4) 0.0347(2) Uani 1 1 d . . . . .
F1 F 0.01852(18) 0.32642(10) 0.19335(8) 0.0440(6) Uani 1 1 d . . . . .
F2 F 0.08209(18) 0.40404(10) 0.14891(9) 0.0459(6) Uani 1 1 d . . . . .
F3 F -0.0170(2) 0.31850(11) 0.11249(9) 0.0518(6) Uani 1 1 d . . . . .
F4 F -0.1135(2) 0.41299(11) 0.10719(9) 0.0514(6) Uani 1 1 d . . . . .
F5 F -0.17700(17) 0.33543(10) 0.15271(9) 0.0496(6) Uani 1 1 d . . . . .
F6 F -0.07907(17) 0.42058(9) 0.18802(8) 0.0414(5) Uani 1 1 d . . . . .
P2 P 0.05008(9) 0.38825(6) 0.37869(4) 0.0468(3) Uani 1 1 d D U . . .
F7 F 0.0720(5) 0.3794(6) 0.43594(15) 0.086(3) Uani 0.706(18) 1 d D U P B 1
F7A F 0.0621(17) 0.4251(14) 0.4291(6) 0.091(6) Uani 0.294(18) 1 d . U P B 2
F8 F 0.0544(6) 0.31188(19) 0.3756(3) 0.0588(17) Uani 0.706(18) 1 d D U P B 1
F8A F 0.0837(15) 0.3270(12) 0.4010(9) 0.085(6) Uani 0.294(18) 1 d . U P B 2
F9 F 0.1959(2) 0.39491(15) 0.37950(10) 0.0740(9) Uani 1 1 d D U . . .
F10 F 0.0221(10) 0.3881(5) 0.3215(2) 0.063(2) Uani 0.706(18) 1 d D U P B 1
F10A F 0.051(2) 0.3682(11) 0.3268(6) 0.058(5) Uani 0.294(18) 1 d . U P B 2
F11 F -0.09656(18) 0.38097(11) 0.37713(8) 0.0491(6) Uani 1 1 d D U . . .
F12 F 0.0392(6) 0.4600(3) 0.3826(5) 0.094(3) Uani 0.706(18) 1 d D U P B 1
F12A F 0.0248(19) 0.4614(7) 0.3537(8) 0.071(4) Uani 0.294(18) 1 d . U P B 2
N13 N 0.6592(3) 0.22266(17) 0.35202(15) 0.0516(9) Uani 1 1 d D . . . .
C49 C 0.7154(4) 0.24439(19) 0.38562(18) 0.0462(11) Uani 1 1 d D . . . .
C50 C 0.7872(4) 0.2721(2) 0.42829(18) 0.0608(13) Uani 1 1 d D . . . .
H50A H 0.868387 0.284644 0.421598 0.091 Uiso 1 1 calc GR . . . .
H50B H 0.797975 0.241401 0.454390 0.091 Uiso 1 1 calc GR . . . .
H50C H 0.743776 0.308842 0.437702 0.091 Uiso 1 1 calc GR . . . .
N14 N 0.4584(8) 0.3108(4) 0.0109(3) 0.109(3) Uani 0.661(8) 1 d . U P C 1
C51 C 0.5349(9) 0.2989(5) 0.0413(3) 0.087(3) Uani 0.661(8) 1 d . U P C 1
C52 C 0.6307(11) 0.2796(9) 0.0803(4) 0.131(6) Uani 0.661(8) 1 d . U P C 1
H52A H 0.678430 0.316840 0.092850 0.197 Uiso 0.661(8) 1 d R . P C 1
H52B H 0.685061 0.249720 0.068440 0.197 Uiso 0.661(8) 1 d R . P C 1
H52C H 0.592509 0.261001 0.105550 0.197 Uiso 0.661(8) 1 d R . P C 1
N14A N 0.483(3) 0.3663(16) 0.1052(12) 0.123(10) Uani 0.166(8) 1 d . U P C -1
C51A C 0.554(3) 0.3371(16) 0.0884(8) 0.101(8) Uani 0.166(8) 1 d G U P C -1
C52A C 0.643(4) 0.301(2) 0.0674(15) 0.103(10) Uani 0.166(8) 1 d G U P C -1
H52D H 0.610632 0.293334 0.033366 0.154 Uiso 0.166(8) 1 d G . P C -1
H52E H 0.656298 0.260211 0.083971 0.154 Uiso 0.166(8) 1 d G . P C -1
H52F H 0.721277 0.323245 0.070619 0.154 Uiso 0.166(8) 1 d G . P C -1
N15 N 0.3912(9) 0.3751(4) 0.1127(3) 0.106(3) Uani 0.705(9) 1 d . U P C 1
C53 C 0.3042(8) 0.3933(3) 0.0871(2) 0.093(4) Uani 0.705(9) 1 d G U P C 1
C54 C 0.1954(10) 0.4160(6) 0.0551(4) 0.136(6) Uani 0.705(9) 1 d G U P C 1
H54A H 0.212297 0.417632 0.022285 0.204 Uiso 0.705(9) 1 calc GR . P C 1
H54B H 0.174624 0.457973 0.065150 0.204 Uiso 0.705(9) 1 calc GR . P C 1
H54C H 0.125787 0.387705 0.056426 0.204 Uiso 0.705(9) 1 calc GR . P C 1
N15A N 0.270(3) 0.3397(11) 0.0334(10) 0.169(15) Uani 0.249(9) 1 d . U P D 2
C53A C 0.2211(17) 0.3851(10) 0.0426(7) 0.084(8) Uani 0.249(9) 1 d G U P D 2
C54A C 0.159(3) 0.4418(13) 0.0539(14) 0.112(12) Uani 0.249(9) 1 d G U P D 2
H54D H 0.140127 0.467927 0.025180 0.168 Uiso 0.249(9) 1 calc GR . P D 2
H54E H 0.213616 0.464975 0.079047 0.168 Uiso 0.249(9) 1 calc GR . P D 2
H54F H 0.082574 0.430892 0.065266 0.168 Uiso 0.249(9) 1 calc GR . P D 2
C55 C 0.103(4) 0.0171(18) 0.1293(11) 0.021(9) Uani 0.073(5) 1 d D U P . .
N16 N 0.080(3) 0.0365(19) 0.1643(11) 0.034(11) Uani 0.073(5) 1 d D U P . .
C56 C 0.137(3) -0.007(2) 0.0855(12) 0.027(11) Uani 0.073(5) 1 d D U P . .
H56A H 0.063319 -0.010050 0.060635 0.040 Uiso 0.073(5) 1 calc GR . P . .
H56B H 0.173747 -0.048881 0.091510 0.040 Uiso 0.073(5) 1 calc GR . P . .
H56C H 0.197388 0.020857 0.074676 0.040 Uiso 0.073(5) 1 calc GR . P . .

loop_
_atom_site_aniso_label
_atom_site_aniso_U_11
_atom_site_aniso_U_22
_atom_site_aniso_U_33
_atom_site_aniso_U_23
_atom_site_aniso_U_13
_atom_site_aniso_U_12
Co1 0.0164(2) 0.0190(2) 0.0381(3) -0.0078(2) 0.00436(18) 0.00117(18)
N1 0.0206(13) 0.0165(13) 0.0392(17) -0.0063(12) 0.0075(12) -0.0011(11)
N2 0.0205(14) 0.0199(14) 0.0399(17) -0.0051(13) 0.0053(12) -0.0004(11)
N3 0.0164(13) 0.0216(14) 0.0336(16) -0.0062(12) 0.0014(12) 0.0013(11)
N4 0.0163(13) 0.0199(14) 0.0463(18) -0.0108(13) 0.0014(12) 0.0034(11)
N5 0.0145(13) 0.0265(15) 0.0442(18) -0.0074(13) 0.0083(12) 0.0022(11)
N6 0.0165(13) 0.0223(14) 0.0353(16) -0.0070(12) 0.0063(12) 0.0002(11)
N7 0.0259(14) 0.0235(15) 0.0365(17) -0.0041(13) 0.0079(13) -0.0045(12)
N8 0.0280(15) 0.0219(15) 0.0399(18) -0.0052(13) 0.0100(13) -0.0045(12)
N9 0.0160(13) 0.0214(14) 0.0323(16) -0.0022(12) 0.0009(11) 0.0030(11)
N10 0.0210(14) 0.0226(15) 0.0368(17) -0.0095(13) -0.0017(12) 0.0061(11)
N11 0.0171(13) 0.0301(16) 0.0377(17) -0.0045(14) 0.0055(12) 0.0009(12)
N12 0.0167(13) 0.0238(15) 0.0416(17) -0.0049(13) 0.0077(12) 0.0013(11)
C1 0.0264(17) 0.0190(17) 0.037(2) -0.0004(15) 0.0093(15) -0.0017(14)
C2 0.0264(17) 0.0214(17) 0.036(2) -0.0022(15) 0.0040(15) -0.0047(14)
C3 0.0226(16) 0.0194(17) 0.036(2) -0.0007(15) 0.0025(15) -0.0007(13)
C4 0.0213(16) 0.0166(16) 0.037(2) -0.0031(14) 0.0074(14) 0.0012(13)
C5 0.0205(16) 0.0183(16) 0.039(2) -0.0056(15) 0.0061(15) 0.0015(13)
C6 0.0284(18) 0.0242(18) 0.052(2) -0.0047(17) 0.0135(17) -0.0052(15)
C7 0.0299(19) 0.0280(19) 0.051(2) -0.0068(18) 0.0103(17) -0.0099(15)
C8 0.0241(17) 0.0205(17) 0.050(2) -0.0071(16) 0.0051(16) -0.0047(14)
C9 0.0195(16) 0.0259(18) 0.037(2) -0.0076(15) 0.0006(14) 0.0000(14)
C10 0.0170(15) 0.0243(18) 0.037(2) -0.0028(15) 0.0001(14) 0.0012(13)
C11 0.0166(15) 0.0206(16) 0.0311(18) 0.0021(14) 0.0032(13) 0.0015(13)
C12 0.0174(15) 0.0178(16) 0.0305(18) -0.0057(14) 0.0011(13) 0.0012(13)
C13 0.0193(16) 0.0199(17) 0.0326(19) -0.0020(14) 0.0029(14) 0.0028(13)
C14 0.0207(17) 0.0294(19) 0.042(2) -0.0086(16) -0.0064(15) 0.0054(14)
C15 0.0190(17) 0.034(2) 0.061(3) -0.0184(19) -0.0078(17) 0.0076(15)
C16 0.0167(17) 0.033(2) 0.063(3) -0.0178(19) -0.0007(17) 0.0047(15)
C17 0.0186(17) 0.038(2) 0.051(2) -0.0026(18) 0.0118(16) 0.0064(15)
C18 0.0213(17) 0.039(2) 0.050(2) -0.0038(18) 0.0155(16) 0.0047(16)
C19 0.0203(16) 0.035(2) 0.038(2) -0.0088(16) 0.0078(15) -0.0003(15)
C20 0.0161(15) 0.0228(17) 0.036(2) -0.0097(15) 0.0054(14) -0.0003(13)
C21 0.0170(15) 0.0179(16) 0.0365(19) -0.0095(14) 0.0057(14) -0.0009(13)
C22 0.0175(16) 0.0211(17) 0.043(2) -0.0087(15) 0.0074(15) -0.0011(13)
C23 0.0195(16) 0.0250(18) 0.049(2) -0.0062(16) 0.0145(15) 0.0029(14)
C24 0.0240(17) 0.0259(18) 0.041(2) -0.0044(16) 0.0144(15) 0.0012(14)
C25 0.040(2) 0.0295(19) 0.037(2) -0.0076(16) 0.0080(17) -0.0118(16)
C26 0.055(2) 0.036(2) 0.035(2) 0.0011(18) -0.0044(19) -0.0205(19)
C27 0.061(3) 0.083(4) 0.094(4) -0.060(3) 0.041(3) -0.028(3)
C28 0.086(3) 0.039(2) 0.038(2) 0.003(2) -0.010(2) -0.015(2)
C29 0.041(2) 0.033(2) 0.049(2) -0.0033(18) 0.0162(19) -0.0143(17)
C30 0.054(3) 0.049(3) 0.055(3) -0.005(2) 0.023(2) -0.012(2)
C31 0.062(3) 0.043(3) 0.057(3) 0.008(2) 0.021(2) -0.001(2)
C32 0.072(3) 0.062(3) 0.061(3) 0.001(2) 0.019(3) -0.039(3)
C33 0.0156(15) 0.0221(17) 0.041(2) -0.0034(15) 0.0025(14) 0.0031(13)
C34 0.0169(16) 0.0303(19) 0.053(2) -0.0001(17) 0.0031(16) 0.0074(14)
C35 0.0214(17) 0.0247(19) 0.050(2) 0.0005(16) 0.0034(16) 0.0040(14)
C36 0.0258(18) 0.0277(19) 0.047(2) -0.0048(17) 0.0101(16) 0.0059(15)
C37 0.032(5) 0.036(5) 0.041(6) -0.017(4) -0.016(4) 0.010(4)
C37A 0.017(6) 0.044(8) 0.032(6) -0.013(5) 0.007(5) 0.007(5)
C38 0.104(8) 0.026(4) 0.070(6) -0.019(4) -0.041(6) 0.003(4)
C38A 0.033(6) 0.082(11) 0.084(11) -0.060(10) 0.005(6) 0.003(6)
C39 0.056(5) 0.073(6) 0.065(6) -0.039(5) -0.003(4) 0.006(4)
C39A 0.116(16) 0.059(13) 0.072(12) -0.047(8) -0.063(11) 0.014(11)
C40 0.036(4) 0.036(6) 0.085(7) -0.031(5) -0.023(4) 0.003(4)
C40A 0.146(16) 0.051(8) 0.102(11) -0.057(7) 0.065(11) -0.058(9)
C41 0.0209(17) 0.047(2) 0.038(2) 0.0013(18) 0.0076(15) 0.0005(16)
C42 0.031(2) 0.076(3) 0.057(3) 0.013(2) 0.019(2) 0.006(2)
C43 0.036(2) 0.067(3) 0.041(2) -0.002(2) 0.0056(18) -0.003(2)
C44 0.043(2) 0.044(2) 0.047(2) 0.008(2) 0.0094(19) 0.0011(19)
C45 0.0176(16) 0.0241(18) 0.051(2) -0.0011(16) 0.0106(16) 0.0034(14)
C46 0.0270(19) 0.031(2) 0.059(3) 0.0055(18) 0.0094(18) 0.0086(16)
C47 0.0252(18) 0.0185(18) 0.074(3) -0.0020(18) 0.0118(18) 0.0034(14)
C48 0.0211(17) 0.0276(19) 0.068(3) -0.0019(18) 0.0169(18) 0.0052(15)
P1 0.0191(4) 0.0284(5) 0.0585(7) -0.0013(5) 0.0118(4) 0.0052(4)
F1 0.0285(11) 0.0398(13) 0.0664(15) 0.0109(11) 0.0163(10) 0.0106(9)
F2 0.0256(11) 0.0427(13) 0.0736(16) 0.0086(12) 0.0201(11) 0.0011(9)
F3 0.0400(12) 0.0491(14) 0.0684(16) -0.0123(12) 0.0146(12) 0.0152(11)
F4 0.0401(13) 0.0492(14) 0.0642(16) 0.0039(12) 0.0072(11) 0.0170(11)
F5 0.0211(10) 0.0397(13) 0.0899(18) -0.0103(12) 0.0145(11) -0.0020(9)
F6 0.0268(10) 0.0322(11) 0.0667(15) -0.0089(11) 0.0123(10) 0.0028(9)
P2 0.0290(5) 0.0699(8) 0.0400(6) -0.0198(6) 0.0015(4) 0.0006(5)
F7 0.049(3) 0.164(8) 0.042(2) -0.028(3) -0.0039(18) 0.000(4)
F7A 0.088(9) 0.146(15) 0.045(6) -0.053(8) 0.032(6) -0.063(10)
F8 0.045(3) 0.053(2) 0.081(4) 0.003(2) 0.020(3) 0.0105(18)
F8A 0.046(7) 0.124(9) 0.089(12) 0.060(9) 0.019(8) 0.032(7)
F9 0.0298(12) 0.122(3) 0.0688(18) -0.0234(17) 0.0050(12) -0.0054(14)
F10 0.049(4) 0.089(6) 0.048(2) 0.010(3) 0.000(2) -0.036(4)
F10A 0.055(10) 0.078(11) 0.045(6) -0.030(6) 0.022(6) -0.032(8)
F11 0.0282(11) 0.0612(15) 0.0557(14) -0.0100(12) 0.0012(10) 0.0041(10)
F12 0.050(3) 0.053(3) 0.171(9) -0.052(4) -0.006(5) -0.008(2)
F12A 0.065(9) 0.062(6) 0.096(10) -0.015(6) 0.045(8) -0.008(5)
N13 0.043(2) 0.041(2) 0.074(3) 0.005(2) 0.019(2) 0.0049(17)
C49 0.032(2) 0.037(2) 0.074(3) 0.007(2) 0.020(2) 0.0008(18)
C50 0.041(2) 0.054(3) 0.089(4) 0.002(3) 0.016(2) -0.011(2)
N14 0.123(7) 0.133(8) 0.062(5) -0.013(5) -0.013(4) 0.021(6)
C51 0.080(6) 0.132(8) 0.044(5) -0.011(5) -0.006(4) -0.028(5)
C52 0.056(6) 0.284(17) 0.049(7) 0.016(8) -0.003(5) -0.051(8)
N14A 0.101(19) 0.17(2) 0.11(2) -0.012(17) 0.044(15) -0.080(15)
C51A 0.077(16) 0.18(2) 0.051(15) 0.001(15) 0.019(12) -0.075(14)
C52A 0.081(17) 0.19(2) 0.041(18) 0.009(17) 0.016(14) -0.065(16)
N15 0.121(7) 0.125(7) 0.082(6) -0.034(5) 0.047(5) -0.067(6)
C53 0.107(7) 0.117(8) 0.063(6) -0.035(5) 0.038(4) -0.084(6)
C54 0.110(8) 0.243(18) 0.063(7) -0.015(9) 0.037(6) -0.087(11)
N15A 0.19(3) 0.14(2) 0.20(3) 0.077(19) 0.10(2) 0.086(19)
C53A 0.066(14) 0.104(16) 0.088(17) 0.043(14) 0.030(12) 0.012(12)
C54A 0.13(3) 0.091(16) 0.14(3) -0.022(17) 0.08(2) -0.031(15)
C55 0.017(12) 0.018(12) 0.029(11) -0.002(8) 0.003(8) -0.003(8)
N16 0.023(19) 0.04(2) 0.032(13) -0.009(13) 0.002(13) 0.005(17)
C56 0.006(18) 0.04(3) 0.030(15) -0.012(15) -0.003(14) -0.004(17)

loop_
_atom_type_symbol
_atom_type_description
_atom_type_scat_dispersion_real
_atom_type_scat_dispersion_imag
_atom_type_scat_source
C C 0.0033 0.0016 'International Tables Vol C Tables 4.2.6.8 and 6.1.1.4'
H H 0.0000 0.0000 'International Tables Vol C Tables 4.2.6.8 and 6.1.1.4'
Co Co 0.3494 0.9721 'International Tables Vol C Tables 4.2.6.8 and 6.1.1.4'
F F 0.0171 0.0103 'International Tables Vol C Tables 4.2.6.8 and 6.1.1.4'
N N 0.0061 0.0033 'International Tables Vol C Tables 4.2.6.8 and 6.1.1.4'
P P 0.1023 0.0942 'International Tables Vol C Tables 4.2.6.8 and 6.1.1.4'

loop_
_geom_angle_atom_site_label_1
_geom_angle_atom_site_label_2
_geom_angle_atom_site_label_3
_geom_angle
N1 Co1 N2 76.48(10)
N1 Co1 N3 92.11(10)
N1 Co1 N4 163.77(11)
N1 Co1 N5 95.86(11)
N1 Co1 N6 97.29(10)
N2 Co1 N3 99.63(10)
N2 Co1 N6 92.00(10)
N3 Co1 N6 166.50(10)
N4 Co1 N2 93.86(11)
N4 Co1 N3 76.48(10)
N4 Co1 N5 96.23(11)
N4 Co1 N6 96.04(10)
N5 Co1 N2 165.38(10)
N5 Co1 N3 93.01(10)
N5 Co1 N6 76.45(10)
C1 N1 Co1 127.2(2)
C1 N1 C4 115.7(3)
C4 N1 Co1 117.1(2)
C5 N2 Co1 116.3(2)
C8 N2 Co1 128.2(2)
C8 N2 C5 115.3(3)
C9 N3 Co1 128.3(2)
C9 N3 C12 115.8(3)
C12 N3 Co1 115.94(19)
C13 N4 Co1 117.1(2)
C16 N4 Co1 126.9(2)
C16 N4 C13 115.9(3)
C17 N5 Co1 128.1(2)
C17 N5 C20 115.2(3)
C20 N5 Co1 116.4(2)
C21 N6 Co1 116.19(19)
C24 N6 Co1 128.4(2)
C24 N6 C21 115.4(3)
C4 N7 C3 117.3(3)
C5 N8 C6 117.5(3)
C12 N9 C11 117.2(3)
C13 N10 C14 117.7(3)
C20 N11 C19 117.6(3)
C21 N12 C22 117.1(3)
N1 C1 H1 119.0
N1 C1 C2 122.0(3)
C2 C1 H1 119.0
C1 C2 H2 120.9
C1 C2 C3 118.2(3)
C3 C2 H2 120.9
N7 C3 C2 120.2(3)
N7 C3 C25 115.8(3)
C2 C3 C25 124.1(3)
N1 C4 C5 115.1(3)
N7 C4 N1 126.5(3)
N7 C4 C5 118.4(3)
N2 C5 C4 114.4(3)
N8 C5 N2 126.7(3)
N8 C5 C4 118.9(3)
N8 C6 C7 119.5(3)
N8 C6 C29 116.4(3)
C7 C6 C29 124.1(3)
C6 C7 H7 120.7
C8 C7 C6 118.7(3)
C8 C7 H7 120.7
N2 C8 C7 122.1(3)
N2 C8 H8 118.9
C7 C8 H8 118.9
N3 C9 H9 119.1
N3 C9 C10 121.9(3)
C10 C9 H9 119.1
C9 C10 H10 120.8
C9 C10 C11 118.3(3)
C11 C10 H10 120.8
N9 C11 C10 120.5(3)
N9 C11 C33 115.1(3)
C10 C11 C33 124.5(3)
N3 C12 C13 115.2(3)
N9 C12 N3 126.3(3)
N9 C12 C13 118.4(3)
N4 C13 C12 115.2(3)
N10 C13 N4 126.3(3)
N10 C13 C12 118.4(3)
N10 C14 C15 119.7(3)
N10 C14 C37 114.6(4)
N10 C14 C37A 118.5(5)
C15 C14 C37 125.1(4)
C15 C14 C37A 121.3(5)
C14 C15 H15 120.8
C16 C15 C14 118.5(3)
C16 C15 H15 120.8
N4 C16 C15 121.8(3)
N4 C16 H16 119.1
C15 C16 H16 119.1
N5 C17 H17 119.0
N5 C17 C18 122.0(3)
C18 C17 H17 119.0
C17 C18 H18 120.7
C17 C18 C19 118.6(3)
C19 C18 H18 120.7
N11 C19 C18 119.7(3)
N11 C19 C41 115.3(3)
C18 C19 C41 124.9(3)
N5 C20 C21 115.5(3)
N11 C20 N5 126.8(3)
N11 C20 C21 117.7(3)
N6 C21 C20 115.3(3)
N12 C21 N6 126.9(3)
N12 C21 C20 117.8(3)
N12 C22 C23 120.4(3)
N12 C22 C45 114.6(3)
C23 C22 C45 125.0(3)
C22 C23 H23 120.8
C24 C23 C22 118.4(3)
C24 C23 H23 120.8
N6 C24 C23 121.7(3)
N6 C24 H24 119.1
C23 C24 H24 119.1
C3 C25 C26 112.3(3)
C3 C25 C27 107.7(3)
C3 C25 C28 108.4(3)
C26 C25 C27 109.0(3)
C28 C25 C26 109.3(3)
C28 C25 C27 110.1(4)
C25 C26 H26A 109.5
C25 C26 H26B 109.5
C25 C26 H26C 109.5
H26A C26 H26B 109.5
H26A C26 H26C 109.5
H26B C26 H26C 109.5
C25 C27 H27A 109.5
C25 C27 H27B 109.5
C25 C27 H27C 109.5
H27A C27 H27B 109.5
H27A C27 H27C 109.5
H27B C27 H27C 109.5
C25 C28 H28A 109.5
C25 C28 H28B 109.5
C25 C28 H28C 109.5
H28A C28 H28B 109.5
H28A C28 H28C 109.5
H28B C28 H28C 109.5
C6 C29 C30 109.3(3)
C6 C29 C31 107.6(3)
C6 C29 C32 111.8(3)
C30 C29 C32 110.0(3)
C31 C29 C30 109.1(3)
C31 C29 C32 109.0(4)
C29 C30 H30A 109.5
C29 C30 H30B 109.5
C29 C30 H30C 109.5
H30A C30 H30B 109.5
H30A C30 H30C 109.5
H30B C30 H30C 109.5
C29 C31 H31A 109.5
C29 C31 H31B 109.5
C29 C31 H31C 109.5
H31A C31 H31B 109.5
H31A C31 H31C 109.5
H31B C31 H31C 109.5
C29 C32 H32A 109.5
C29 C32 H32B 109.5
C29 C32 H32C 109.5
H32A C32 H32B 109.5
H32A C32 H32C 109.5
H32B C32 H32C 109.5
C11 C33 C34 111.8(3)
C11 C33 C35 108.1(3)
C11 C33 C36 108.9(3)
C34 C33 C35 108.7(3)
C36 C33 C34 110.2(3)
C36 C33 C35 109.1(3)
C33 C34 H34A 109.5
C33 C34 H34B 109.5
C33 C34 H34C 109.5
H34A C34 H34B 109.5
H34A C34 H34C 109.5
H34B C34 H34C 109.5
C33 C35 H35A 109.5
C33 C35 H35B 109.5
C33 C35 H35C 109.5
H35A C35 H35B 109.5
H35A C35 H35C 109.5
H35B C35 H35C 109.5
C33 C36 H36A 109.5
C33 C36 H36B 109.5
C33 C36 H36C 109.5
H36A C36 H36B 109.5
H36A C36 H36C 109.5
H36B C36 H36C 109.5
C38 C37 C14 106.3(6)
C38 C37 C39 109.4(5)
C38 C37 C40 109.3(5)
C39 C37 C14 110.3(6)
C39 C37 C40 108.9(6)
C40 C37 C14 112.6(7)
C14 C37A C38A 109.0(9)
C14 C37A C39A 105.4(11)
C14 C37A C40A 113.0(10)
C38A C37A C40A 109.5(7)
C39A C37A C38A 109.8(9)
C39A C37A C40A 110.1(9)
C37 C38 H38A 109.5
C37 C38 H38B 109.5
C37 C38 H38C 109.5
H38A C38 H38B 109.5
H38A C38 H38C 109.5
H38B C38 H38C 109.5
C37A C38A H38D 109.5
C37A C38A H38E 109.5
C37A C38A H38F 109.5
H38D C38A H38E 109.5
H38D C38A H38F 109.5
H38E C38A H38F 109.5
C37 C39 H39A 109.5
C37 C39 H39B 109.5
C37 C39 H39C 109.5
H39A C39 H39B 109.5
H39A C39 H39C 109.5
H39B C39 H39C 109.5
C37A C39A H39D 109.5
C37A C39A H39E 109.5
C37A C39A H39F 109.5
H39D C39A H39E 109.5
H39D C39A H39F 109.5
H39E C39A H39F 109.5
C37 C40 H40A 109.5
C37 C40 H40B 109.5
C37 C40 H40C 109.5
H40A C40 H40B 109.5
H40A C40 H40C 109.5
H40B C40 H40C 109.5
C37A C40A H40D 109.5
C37A C40A H40E 109.5
C37A C40A H40F 109.5
H40D C40A H40E 109.5
H40D C40A H40F 109.5
H40E C40A H40F 109.5
C19 C41 C42 112.3(3)
C19 C41 C43 107.6(3)
C19 C41 C44 109.4(3)
C42 C41 C43 109.0(3)
C44 C41 C42 109.7(3)
C44 C41 C43 108.9(3)
C41 C42 H42A 109.5
C41 C42 H42B 109.5
C41 C42 H42C 109.5
H42A C42 H42B 109.5
H42A C42 H42C 109.5
H42B C42 H42C 109.5
C41 C43 H43A 109.5
C41 C43 H43B 109.5
C41 C43 H43C 109.5
H43A C43 H43B 109.5
H43A C43 H43C 109.5
H43B C43 H43C 109.5
C41 C44 H44A 109.5
C41 C44 H44B 109.5
C41 C44 H44C 109.5
H44A C44 H44B 109.5
H44A C44 H44C 109.5
H44B C44 H44C 109.5
C22 C45 C46 109.1(3)
C22 C45 C47 108.0(3)
C22 C45 C48 112.1(3)
C46 C45 C47 109.6(3)
C46 C45 C48 109.8(3)
C47 C45 C48 108.2(3)
C45 C46 H46A 109.5
C45 C46 H46B 109.5
C45 C46 H46C 109.5
H46A C46 H46B 109.5
H46A C46 H46C 109.5
H46B C46 H46C 109.5
C45 C47 H47A 109.5
C45 C47 H47B 109.5
C45 C47 H47C 109.5
H47A C47 H47B 109.5
H47A C47 H47C 109.5
H47B C47 H47C 109.5
C45 C48 H48A 109.5
C45 C48 H48B 109.5
C45 C48 H48C 109.5
H48A C48 H48B 109.5
H48A C48 H48C 109.5
H48B C48 H48C 109.5
F1 P1 F2 89.61(12)
F1 P1 F5 89.43(12)
F2 P1 F5 178.76(15)
F3 P1 F1 89.59(13)
F3 P1 F2 90.51(12)
F3 P1 F5 90.27(12)
F4 P1 F1 179.96(17)
F4 P1 F2 90.35(13)
F4 P1 F3 90.40(13)
F4 P1 F5 90.61(13)
F4 P1 F6 89.81(12)
F6 P1 F1 90.20(12)
F6 P1 F2 89.96(12)
F6 P1 F3 179.49(14)
F6 P1 F5 89.26(11)
F7 P2 F8 86.3(3)
F7 P2 F11 89.6(2)
F7A P2 F12A 84.5(8)
F8A P2 F7A 94.5(9)
F8A P2 F9 84.1(7)
F8A P2 F10A 96.8(10)
F8A P2 F11 95.8(7)
F8A P2 F12A 174.9(8)
F9 P2 F7 91.1(2)
F9 P2 F7A 90.8(6)
F9 P2 F8 93.0(2)
F9 P2 F11 179.13(16)
F9 P2 F12A 90.9(6)
F10 P2 F7 172.7(5)
F10 P2 F8 86.9(4)
F10 P2 F9 91.9(4)
F10 P2 F11 87.4(4)
F10A P2 F7A 166.0(11)
F10A P2 F9 82.2(10)
F10A P2 F11 96.9(10)
F10A P2 F12A 83.5(8)
F11 P2 F7A 90.1(6)
F11 P2 F8 86.6(2)
F11 P2 F12A 89.2(6)
F12 P2 F7 92.6(3)
F12 P2 F8 176.9(4)
F12 P2 F9 90.0(3)
F12 P2 F10 94.0(5)
F12 P2 F11 90.5(3)
N13 C49 C50 179.8(5)
C49 C50 H50A 109.5
C49 C50 H50B 109.5
C49 C50 H50C 109.5
H50A C50 H50B 109.5
H50A C50 H50C 109.5
H50B C50 H50C 109.5
N14 C51 C52 176.5(14)
N14 C51 C51A 121.0(17)
N14 C51 C52A 158(2)
C52 C51 C51A 61.3(16)
C52A C51 C52 24.8(19)
C52A C51 C51A 60.9(13)
C51 C52 H52A 108.4(14)
C51 C52 H52B 109.4(12)
C51 C52 H52C 109.2(10)
C51 C52 C51A 62.6(11)
H52A C52 H52B 109.6(11)
H52A C52 H52C 109.5(14)
H52B C52 H52C 110.7(17)
C51A C52 H52A 64.3(14)
C51A C52 H52B 165.0(14)
C51A C52 H52C 84.3(13)
C52A C52 C51 62(5)
C52A C52 H52A 57(6)
C52A C52 H52B 94(4)
C52A C52 H52C 155(5)
C52A C52 C51A 71(4)
N15 N14A C51A 152(3)
C52 C51A C51 56.1(16)
N14A C51A C51 129(2)
N14A C51A C52 156.7(15)
N14A C51A C52A 179.9(3)
C52A C51A C51 51(2)
C52A C51A C52 23.3(15)
C51 C52A C51A 68.5(19)
C51 C52A H52D 44.7
C51 C52A H52E 107.4
C51 C52A H52F 141.0
C52 C52A C51 93(6)
C52 C52A C51A 85(4)
C52 C52A H52D 113.3
C52 C52A H52E 25.0
C52 C52A H52F 126.2
C51A C52A H52D 109.5
C51A C52A H52E 109.4
C51A C52A H52F 109.6
H52D C52A H52E 109.4
H52D C52A H52F 109.5
H52E C52A H52F 109.5
N14A N15 C53 129.2(19)
N15 C53 C54 179.91(7)
C53 C54 H54A 109.5
C53 C54 H54B 109.5
C53 C54 H54C 109.5
H54A C54 H54B 109.5
H54A C54 H54C 109.5
H54B C54 H54C 109.5
N15A C53A C54A 179.9(2)
C53A C54A H54D 109.5
C53A C54A H54E 109.5
C53A C54A H54F 109.5
H54D C54A H54E 109.5
H54D C54A H54F 109.5
H54E C54A H54F 109.5
N16 C55 C56 178(4)
C55 C56 H56A 109.5
C55 C56 H56B 109.5
C55 C56 H56C 109.5
H56A C56 H56B 109.5
H56A C56 H56C 109.5
H56B C56 H56C 109.5

loop_
_geom_bond_atom_site_label_1
_geom_bond_atom_site_label_2
_geom_bond_distance
Co1 N1 2.126(3)
Co1 N2 2.149(3)
Co1 N3 2.158(2)
Co1 N4 2.126(3)
Co1 N5 2.147(3)
Co1 N6 2.158(3)
N1 C1 1.344(4)
N1 C4 1.349(4)
N2 C5 1.355(4)
N2 C8 1.347(4)
N3 C9 1.344(4)
N3 C12 1.351(4)
N4 C13 1.348(4)
N4 C16 1.342(4)
N5 C17 1.346(4)
N5 C20 1.352(4)
N6 C21 1.353(4)
N6 C24 1.349(4)
N7 C3 1.355(4)
N7 C4 1.323(4)
N8 C5 1.322(4)
N8 C6 1.359(4)
N9 C11 1.353(4)
N9 C12 1.327(4)
N10 C13 1.322(4)
N10 C14 1.356(4)
N11 C19 1.349(4)
N11 C20 1.324(4)
N12 C21 1.323(4)
N12 C22 1.353(4)
C1 H1 0.9500
C1 C2 1.380(5)
C2 H2 0.9500
C2 C3 1.388(5)
C3 C25 1.518(5)
C4 C5 1.509(4)
C6 C7 1.394(5)
C6 C29 1.524(5)
C7 H7 0.9500
C7 C8 1.376(5)
C8 H8 0.9500
C9 H9 0.9500
C9 C10 1.382(4)
C10 H10 0.9500
C10 C11 1.384(4)
C11 C33 1.531(4)
C12 C13 1.501(4)
C14 C15 1.392(5)
C14 C37 1.542(7)
C14 C37A 1.501(16)
C15 H15 0.9500
C15 C16 1.380(5)
C16 H16 0.9500
C17 H17 0.9500
C17 C18 1.378(5)
C18 H18 0.9500
C18 C19 1.395(5)
C19 C41 1.521(5)
C20 C21 1.504(4)
C22 C23 1.388(5)
C22 C45 1.531(4)
C23 H23 0.9500
C23 C24 1.386(5)
C24 H24 0.9500
C25 C26 1.529(5)
C25 C27 1.540(5)
C25 C28 1.528(5)
C26 H26A 0.9800
C26 H26B 0.9800
C26 H26C 0.9800
C27 H27A 0.9800
C27 H27B 0.9800
C27 H27C 0.9800
C28 H28A 0.9800
C28 H28B 0.9800
C28 H28C 0.9800
C29 C30 1.533(5)
C29 C31 1.533(6)
C29 C32 1.537(5)
C30 H30A 0.9800
C30 H30B 0.9800
C30 H30C 0.9800
C31 H31A 0.9800
C31 H31B 0.9800
C31 H31C 0.9800
C32 H32A 0.9800
C32 H32B 0.9800
C32 H32C 0.9800
C33 C34 1.539(4)
C33 C35 1.544(5)
C33 C36 1.534(5)
C34 H34A 0.9800
C34 H34B 0.9800
C34 H34C 0.9800
C35 H35A 0.9800
C35 H35B 0.9800
C35 H35C 0.9800
C36 H36A 0.9800
C36 H36B 0.9800
C36 H36C 0.9800
C37 C38 1.530(6)
C37 C39 1.538(7)
C37 C40 1.539(7)
C37A C38A 1.533(8)
C37A C39A 1.526(17)
C37A C40A 1.534(8)
C38 H38A 0.9800
C38 H38B 0.9800
C38 H38C 0.9800
C38A H38D 0.9800
C38A H38E 0.9800
C38A H38F 0.9800
C39 H39A 0.9800
C39 H39B 0.9800
C39 H39C 0.9800
C39A H39D 0.9800
C39A H39E 0.9800
C39A H39F 0.9800
C40 H40A 0.9800
C40 H40B 0.9800
C40 H40C 0.9800
C40A H40D 0.9800
C40A H40E 0.9800
C40A H40F 0.9800
C41 C42 1.542(5)
C41 C43 1.548(5)
C41 C44 1.536(5)
C42 H42A 0.9800
C42 H42B 0.9800
C42 H42C 0.9800
C43 H43A 0.9800
C43 H43B 0.9800
C43 H43C 0.9800
C44 H44A 0.9800
C44 H44B 0.9800
C44 H44C 0.9800
C45 C46 1.531(5)
C45 C47 1.538(5)
C45 C48 1.543(4)
C46 H46A 0.9800
C46 H46B 0.9800
C46 H46C 0.9800
C47 H47A 0.9800
C47 H47B 0.9800
C47 H47C 0.9800
C48 H48A 0.9800
C48 H48B 0.9800
C48 H48C 0.9800
P1 F1 1.606(2)
P1 F2 1.608(2)
P1 F3 1.606(2)
P1 F4 1.599(2)
P1 F5 1.611(2)
P1 F6 1.604(2)
P2 F7 1.609(5)
P2 F7A 1.616(12)
P2 F8 1.637(4)
P2 F8A 1.474(16)
P2 F9 1.604(2)
P2 F10 1.597(6)
P2 F10A 1.532(16)
P2 F11 1.611(2)
P2 F12 1.544(5)
P2 F12A 1.719(15)
N13 C49 1.140(5)
C49 C50 1.452(7)
C50 H50A 0.9800
C50 H50B 0.9800
C50 H50C 0.9800
N14 C51 1.125(10)
C51 C52 1.448(16)
C51 C51A 1.55(3)
C51 C52A 1.28(5)
C52 H52A 0.987(18)
C52 H52B 0.972(16)
C52 H52C 0.973(12)
C52 C51A 1.53(5)
C52 C52A 0.61(4)
N14A C51A 1.1625
N14A N15 1.08(4)
C51A C52A 1.4529
C52A H52D 0.9800
C52A H52E 0.9808
C52A H52F 0.9793
N15 C53 1.1624
C53 C54 1.4536
C54 H54A 0.9800
C54 H54B 0.9800
C54 H54C 0.9800
N15A C53A 1.1625
C53A C54A 1.4524
C54A H54D 0.9800
C54A H54E 0.9800
C54A H54F 0.9800
C55 N16 1.143(11)
C55 C56 1.453(12)
C56 H56A 0.9800
C56 H56B 0.9800
C56 H56C 0.9800

loop_
_geom_torsion_atom_site_label_1
_geom_torsion_atom_site_label_2
_geom_torsion_atom_site_label_3
_geom_torsion_atom_site_label_4
_geom_torsion
Co1 N1 C1 C2 174.2(2)
Co1 N1 C4 N7 -175.1(2)
Co1 N1 C4 C5 4.2(3)
Co1 N2 C5 N8 -172.2(3)
Co1 N2 C5 C4 8.2(3)
Co1 N2 C8 C7 173.3(2)
Co1 N3 C9 C10 -179.0(2)
Co1 N3 C12 N9 179.8(3)
Co1 N3 C12 C13 0.4(4)
Co1 N4 C13 N10 -176.0(3)
Co1 N4 C13 C12 3.1(4)
Co1 N4 C16 C15 176.7(3)
Co1 N5 C17 C18 173.6(3)
Co1 N5 C20 N11 -174.2(3)
Co1 N5 C20 C21 5.6(4)
Co1 N6 C21 N12 180.0(3)
Co1 N6 C21 C20 -0.4(3)
Co1 N6 C24 C23 -178.9(2)
N1 C1 C2 C3 1.1(5)
N1 C4 C5 N2 -8.2(4)
N1 C4 C5 N8 172.2(3)
N3 C9 C10 C11 -0.6(5)
N3 C12 C13 N4 -2.3(4)
N3 C12 C13 N10 176.9(3)
N5 C17 C18 C19 -0.5(6)
N5 C20 C21 N6 -3.5(4)
N5 C20 C21 N12 176.2(3)
N7 C3 C25 C26 -178.1(3)
N7 C3 C25 C27 -58.1(4)
N7 C3 C25 C28 61.0(4)
N7 C4 C5 N2 171.1(3)
N7 C4 C5 N8 -8.5(4)
N8 C6 C7 C8 3.7(5)
N8 C6 C29 C30 51.7(4)
N8 C6 C29 C31 -66.7(4)
N8 C6 C29 C32 173.7(3)
N9 C11 C33 C34 176.7(3)
N9 C11 C33 C35 -63.7(4)
N9 C11 C33 C36 54.7(4)
N9 C12 C13 N4 178.3(3)
N9 C12 C13 N10 -2.6(5)
N10 C14 C15 C16 0.2(6)
N10 C14 C37 C38 61.5(6)
N10 C14 C37 C39 -57.0(6)
N10 C14 C37 C40 -178.8(5)
N10 C14 C37A C38A -25.1(11)
N10 C14 C37A C39A -142.8(8)
N10 C14 C37A C40A 96.9(10)
N11 C19 C41 C42 177.9(3)
N11 C19 C41 C43 -62.2(4)
N11 C19 C41 C44 56.0(4)
N11 C20 C21 N6 176.3(3)
N11 C20 C21 N12 -4.0(4)
N12 C22 C23 C24 -0.4(5)
N12 C22 C45 C46 54.1(4)
N12 C22 C45 C47 -64.9(4)
N12 C22 C45 C48 175.9(3)
C1 N1 C4 N7 2.5(5)
C1 N1 C4 C5 -178.2(3)
C1 C2 C3 N7 1.8(5)
C1 C2 C3 C25 -178.0(3)
C2 C3 C25 C26 1.6(5)
C2 C3 C25 C27 121.6(4)
C2 C3 C25 C28 -119.2(4)
C3 N7 C4 N1 0.3(5)
C3 N7 C4 C5 -178.9(3)
C4 N1 C1 C2 -3.2(4)
C4 N7 C3 C2 -2.5(5)
C4 N7 C3 C25 177.3(3)
C5 N2 C8 C7 -1.8(5)
C5 N8 C6 C7 -2.2(5)
C5 N8 C6 C29 177.0(3)
C6 N8 C5 N2 -1.5(5)
C6 N8 C5 C4 178.1(3)
C6 C7 C8 N2 -1.6(5)
C7 C6 C29 C30 -129.1(4)
C7 C6 C29 C31 112.5(4)
C7 C6 C29 C32 -7.1(5)
C8 N2 C5 N8 3.5(5)
C8 N2 C5 C4 -176.1(3)
C9 N3 C12 N9 0.3(5)
C9 N3 C12 C13 -179.2(3)
C9 C10 C11 N9 0.1(5)
C9 C10 C11 C33 -179.1(3)
C10 C11 C33 C34 -4.0(5)
C10 C11 C33 C35 115.6(4)
C10 C11 C33 C36 -126.1(3)
C11 N9 C12 N3 -0.8(5)
C11 N9 C12 C13 178.6(3)
C12 N3 C9 C10 0.5(5)
C12 N9 C11 C10 0.6(5)
C12 N9 C11 C33 179.8(3)
C13 N4 C16 C15 0.3(6)
C13 N10 C14 C15 0.7(5)
C13 N10 C14 C37 172.3(4)
C13 N10 C14 C37A -171.6(6)
C14 N10 C13 N4 -1.3(5)
C14 N10 C13 C12 179.7(3)
C14 C15 C16 N4 -0.7(6)
C15 C14 C37 C38 -127.4(6)
C15 C14 C37 C39 114.1(6)
C15 C14 C37 C40 -7.7(8)
C15 C14 C37A C38A 162.8(8)
C15 C14 C37A C39A 45.0(9)
C15 C14 C37A C40A -75.2(12)
C16 N4 C13 N10 0.8(5)
C16 N4 C13 C12 179.8(3)
C17 N5 C20 N11 0.4(5)
C17 N5 C20 C21 -179.9(3)
C17 C18 C19 N11 1.0(5)
C17 C18 C19 C41 -178.3(3)
C18 C19 C41 C42 -2.8(5)
C18 C19 C41 C43 117.1(4)
C18 C19 C41 C44 -124.7(4)
C19 N11 C20 N5 0.1(5)
C19 N11 C20 C21 -179.7(3)
C20 N5 C17 C18 -0.1(5)
C20 N11 C19 C18 -0.8(5)
C20 N11 C19 C41 178.5(3)
C21 N6 C24 C23 0.6(5)
C21 N12 C22 C23 1.3(5)
C21 N12 C22 C45 -179.5(3)
C22 N12 C21 N6 -1.4(5)
C22 N12 C21 C20 179.0(3)
C22 C23 C24 N6 -0.6(5)
C23 C22 C45 C46 -126.8(4)
C23 C22 C45 C47 114.2(4)
C23 C22 C45 C48 -4.9(5)
C24 N6 C21 N12 0.4(5)
C24 N6 C21 C20 -180.0(3)
C29 C6 C7 C8 -175.5(3)
C37 C14 C15 C16 -170.5(5)
C37A C14 C15 C16 172.3(7)
C45 C22 C23 C24 -179.5(3)
N14 C51 C51A C52 176.9(14)
N14 C51 C51A N14A 25(2)
N14 C51 C51A C52A -155(2)
N14 C51 C52A C52 -175(3)
N14 C51 C52A C51A 101(6)
C51 C52 C51A N14A 112(6)
C51 C52 C51A C52A -68(6)
C51 C52 C52A C51A 68(2)
C51 C51A C52A C52 -95(6)
C52 C51 C51A N14A -152(2)
C52 C51 C51A C52A 28(2)
C52 C51 C52A C51A -84(5)
C52 C51A C52A C51 95(6)
C51A C51 C52 C52A -82(6)
C51A C51 C52A C52 84(5)
C51A C52 C52A C51 -68(2)
C51A N14A N15 C53 -74(6)
C52A C51 C52 C51A 82(6)
C52A C51 C51A C52 -28(2)
C52A C51 C51A N14A 180.0
C52A C52 C51A C51 68(6)
C52A C52 C51A N14A 179.87(5)
N15 N14A C51A C51 34(7)
N15 N14A C51A C52 -61(10)
